data_2231293
loop_
_publ_author_name
'Wu, Wen-Sheng'

_publ_section_title
;
 4-<i>tert</i>-Butyl-2-(4-<i>tert</i>-butylpyridin-2-yl)pyridinium
 nitrate
;
_journal_coeditor_code RZ2623
_journal_issue 8
_journal_name_full 'Acta Crystallographica Section E'
_journal_page_first o2070
_journal_paper_doi 10.1107/S1600536811028030
_journal_volume 67
_journal_year 2011
_chemical_formula_iupac 'C18 H25 N2 +, N O3 -'
_chemical_formula_moiety 'C18 H25 N2 +, N O3 -'
_chemical_formula_sum 'C18 H25 N3 O3'
_chemical_formula_weight 331.41
_chemical_name_systematic
;
4-<i>tert</i>-Butyl-2-(4-<i>tert</i>-butylpyridin-2-yl)pyridinium nitrate
;
_space_group_IT_number 33
_symmetry_cell_setting orthorhombic
_symmetry_space_group_name_Hall 'P 2c -2n'
_symmetry_space_group_name_H-M 'P n a 21'
_atom_sites_solution_hydrogens geom
_atom_sites_solution_primary direct
_atom_sites_solution_secondary difmap
_audit_creation_method SHELXL-97
_cell_angle_alpha 90.00
_cell_angle_beta 90.00
_cell_angle_gamma 90.00
_cell_formula_units_Z 4
_cell_length_a 11.606(5)
_cell_length_b 9.770(4)
_cell_length_c 16.199(7)
_cell_measurement_reflns_used 1686
_cell_measurement_temperature 273(2)
_cell_measurement_theta_max 25.10
_cell_measurement_theta_min 2.43
_cell_volume 1836.8(13)
_computing_cell_refinement 'SAINT (Bruker, 2002)'
_computing_data_collection 'SMART (Bruker, 2002)'
_computing_data_reduction 'SAINT (Bruker, 2002)'
_computing_molecular_graphics 'ORTEP-3 for Windows (Farrugia, 1997)'
_computing_publication_material 'WinGX (Farrugia, 1999)'
_computing_structure_refinement 'SHELXL97 (Sheldrick, 2008)'
_computing_structure_solution 'SHELXS97 (Sheldrick, 2008)'
_diffrn_ambient_temperature 273(2)
_diffrn_measured_fraction_theta_full 0.989
_diffrn_measured_fraction_theta_max 0.989
_diffrn_measurement_device_type 'Bruker SMART CCD area-detector'
_diffrn_measurement_method '\f and \w'
_diffrn_radiation_monochromator graphite
_diffrn_radiation_source 'fine-focus sealed tube'
_diffrn_radiation_type MoK\a
_diffrn_radiation_wavelength 0.71073
_diffrn_reflns_av_R_equivalents 0.0418
_diffrn_reflns_av_sigmaI/netI 0.0265
_diffrn_reflns_limit_h_max 13
_diffrn_reflns_limit_h_min -13
_diffrn_reflns_limit_k_max 11
_diffrn_reflns_limit_k_min -11
_diffrn_reflns_limit_l_max 19
_diffrn_reflns_limit_l_min -18
_diffrn_reflns_number 11773
_diffrn_reflns_theta_full 25.24
_diffrn_reflns_theta_max 25.24
_diffrn_reflns_theta_min 2.43
_diffrn_standards_interval_count 0
_diffrn_standards_interval_time 0
_diffrn_standards_number 0
_exptl_absorpt_coefficient_mu 0.083
_exptl_absorpt_correction_T_max 0.978
_exptl_absorpt_correction_T_min 0.962
_exptl_absorpt_correction_type multi-scan
_exptl_absorpt_process_details '(SADABS; Bruker, 2005)'
_exptl_crystal_colour colourless
_exptl_crystal_density_diffrn 1.198
_exptl_crystal_density_method 'not measured'
_exptl_crystal_description block
_exptl_crystal_F_000 712.0
_exptl_crystal_size_max 0.29
_exptl_crystal_size_mid 0.24
_exptl_crystal_size_min 0.19
_refine_diff_density_max 0.136
_refine_diff_density_min -0.134
_refine_ls_extinction_method none
_refine_ls_goodness_of_fit_ref 1.063
_refine_ls_hydrogen_treatment mixed
_refine_ls_matrix_type full
_refine_ls_number_parameters 227
_refine_ls_number_reflns 1705
_refine_ls_number_restraints 1
_refine_ls_restrained_S_all 1.063
_refine_ls_R_factor_all 0.0577
_refine_ls_R_factor_gt 0.0398
_refine_ls_shift/su_max 0.000
_refine_ls_shift/su_mean 0.000
_refine_ls_structure_factor_coef Fsqd
_refine_ls_weighting_details 'calc w=1/[\s^2^(Fo^2^)+(0.0640P)^2^+0.0558P] where P=(Fo^2^+2Fc^2^)/3'
_refine_ls_weighting_scheme calc
_refine_ls_wR_factor_gt 0.1007
_refine_ls_wR_factor_ref 0.1118
_reflns_number_gt 1314
_reflns_number_total 1705
_reflns_threshold_expression I>2sigma(I)
_cod_data_source_file rz2623.cif
_cod_data_source_block I
_cod_database_code 2231293
_cod_database_fobs_code 2231293

loop_
_symmetry_equiv_pos_as_xyz
'x, y, z'
'-x, -y, z+1/2'
'x+1/2, -y+1/2, z'
'-x+1/2, y+1/2, z+1/2'

loop_
_atom_site_type_symbol
_atom_site_label
_atom_site_fract_x
_atom_site_fract_y
_atom_site_fract_z
_atom_site_U_iso_or_equiv
_atom_site_adp_type
_atom_site_calc_flag
_atom_site_refinement_flags
_atom_site_occupancy
_atom_site_symmetry_multiplicity
O O1 0.6857(3) 0.6853(3) 1.06496(18) 0.0996(11) Uani d . 1 1
O O3 0.6436(2) 0.5517(3) 0.96612(17) 0.0845(9) Uani d . 1 1
O O2 0.7322(3) 0.7406(4) 0.9424(2) 0.1063(11) Uani d . 1 1
N N1 0.2126(2) 0.0984(3) 0.64095(16) 0.0490(7) Uani d . 1 1
H H1N 0.280(3) 0.143(3) 0.613(2) 0.059(9) Uiso d . 1 1
N N2 0.4248(2) 0.1079(3) 0.70159(18) 0.0570(8) Uani d . 1 1
N N3 0.6866(2) 0.6606(3) 0.9902(2) 0.0628(8) Uani d . 1 1
C C1 0.4700(3) 0.1084(3) 0.8731(2) 0.0484(8) Uani d . 1 1
C C2 0.5555(3) 0.1325(4) 0.8155(2) 0.0626(10) Uani d . 1 1
H H2 0.6306 0.1493 0.8327 0.075 Uiso calc R 1 1
C C3 0.5294(3) 0.1316(5) 0.7323(3) 0.0669(10) Uani d . 1 1
H H3 0.5888 0.1486 0.6952 0.080 Uiso calc R 1 1
C C4 0.3599(3) 0.0832(3) 0.8416(2) 0.0455(7) Uani d . 1 1
H H4 0.2988 0.0660 0.8773 0.055 Uiso calc R 1 1
C C5 0.3418(3) 0.0838(3) 0.7571(2) 0.0438(7) Uani d . 1 1
C C6 0.2263(3) 0.0558(3) 0.71989(17) 0.0424(7) Uani d . 1 1
C C7 0.1355(2) -0.0087(3) 0.7586(2) 0.0438(7) Uani d . 1 1
H H7 0.1440 -0.0385 0.8128 0.053 Uiso calc R 1 1
C C8 0.1142(3) 0.0787(4) 0.5994(2) 0.0569(9) Uani d . 1 1
H H8 0.1078 0.1091 0.5452 0.068 Uiso calc R 1 1
C C9 0.0233(3) 0.0144(3) 0.6360(2) 0.0530(8) Uani d . 1 1
H H9 -0.0443 0.0001 0.6064 0.064 Uiso calc R 1 1
C C10 0.0312(3) -0.0301(3) 0.71786(19) 0.0458(8) Uani d . 1 1
C C11 0.4935(3) 0.1032(4) 0.9658(2) 0.0592(9) Uani d . 1 1
C C12 0.6147(4) 0.1546(7) 0.9880(3) 0.119(2) Uani d . 1 1
H H12A 0.6713 0.0967 0.9625 0.178 Uiso calc R 1 1
H H12B 0.6245 0.1524 1.0468 0.178 Uiso calc R 1 1
H H12C 0.6241 0.2467 0.9685 0.178 Uiso calc R 1 1
C C13 0.4872(5) -0.0481(5) 0.9912(3) 0.1001(15) Uani d . 1 1
H H13A 0.4117 -0.0831 0.9794 0.150 Uiso calc R 1 1
H H13B 0.5025 -0.0562 1.0492 0.150 Uiso calc R 1 1
H H13C 0.5436 -0.0994 0.9608 0.150 Uiso calc R 1 1
C C14 0.4034(5) 0.1836(6) 1.0136(3) 0.1090(18) Uani d . 1 1
H H14A 0.4091 0.2788 0.9996 0.163 Uiso calc R 1 1
H H14B 0.4163 0.1721 1.0717 0.163 Uiso calc R 1 1
H H14C 0.3280 0.1505 0.9996 0.163 Uiso calc R 1 1
C C15 -0.0693(3) -0.0977(3) 0.7623(2) 0.0533(8) Uani d . 1 1
C C16 -0.0320(4) -0.2367(4) 0.7949(3) 0.0861(13) Uani d . 1 1
H H16A -0.0095 -0.2941 0.7496 0.129 Uiso calc R 1 1
H H16B -0.0950 -0.2785 0.8239 0.129 Uiso calc R 1 1
H H16C 0.0319 -0.2254 0.8318 0.129 Uiso calc R 1 1
C C17 -0.1034(4) -0.0060(4) 0.8356(3) 0.0831(13) Uani d . 1 1
H H17A -0.0393 0.0027 0.8727 0.125 Uiso calc R 1 1
H H17B -0.1674 -0.0463 0.8643 0.125 Uiso calc R 1 1
H H17C -0.1249 0.0829 0.8156 0.125 Uiso calc R 1 1
C C18 -0.1747(4) -0.1165(6) 0.7074(4) 0.1001(17) Uani d . 1 1
H H18A -0.1979 -0.0294 0.6855 0.150 Uiso calc R 1 1
H H18B -0.2366 -0.1547 0.7392 0.150 Uiso calc R 1 1
H H18C -0.1561 -0.1772 0.6627 0.150 Uiso calc R 1 1

loop_
_atom_site_aniso_label
_atom_site_aniso_U_11
_atom_site_aniso_U_22
_atom_site_aniso_U_33
_atom_site_aniso_U_12
_atom_site_aniso_U_13
_atom_site_aniso_U_23
O1 0.136(3) 0.107(2) 0.0558(18) -0.0491(19) 0.0177(17) -0.0289(16)
O3 0.097(2) 0.094(2) 0.0625(18) -0.0245(17) 0.0054(16) -0.0279(16)
O2 0.092(2) 0.118(2) 0.109(3) -0.0007(19) 0.033(2) 0.042(2)
N1 0.0528(17) 0.0565(16) 0.0379(15) -0.0017(12) 0.0009(13) 0.0075(12)
N2 0.0457(16) 0.075(2) 0.0502(17) -0.0018(14) 0.0053(14) 0.0172(14)
N3 0.0545(17) 0.074(2) 0.060(2) 0.0000(15) 0.0104(15) -0.0011(18)
C1 0.048(2) 0.0409(17) 0.056(2) -0.0002(13) -0.0028(16) 0.0012(14)
C2 0.046(2) 0.071(2) 0.071(3) -0.0058(16) -0.0048(19) 0.0067(18)
C3 0.052(2) 0.085(3) 0.064(3) -0.0027(18) 0.0098(19) 0.0224(19)
C4 0.0428(17) 0.0480(17) 0.0458(19) -0.0006(13) 0.0009(14) 0.0000(13)
C5 0.0462(17) 0.0414(16) 0.0437(18) 0.0007(12) 0.0028(14) 0.0045(13)
C6 0.0483(18) 0.0458(15) 0.0332(17) 0.0039(13) 0.0003(13) 0.0019(13)
C7 0.0480(17) 0.0488(16) 0.0344(15) -0.0007(14) -0.0008(15) 0.0043(13)
C8 0.071(2) 0.062(2) 0.0369(18) 0.0006(18) -0.0048(17) 0.0062(15)
C9 0.0532(19) 0.0607(19) 0.0450(18) -0.0029(15) -0.0106(16) 0.0019(16)
C10 0.0502(19) 0.0437(17) 0.0434(19) 0.0016(13) -0.0011(14) -0.0014(14)
C11 0.056(2) 0.067(2) 0.055(2) 0.0018(16) -0.0107(17) -0.0088(18)
C12 0.086(3) 0.193(6) 0.077(3) -0.036(4) -0.022(3) -0.022(4)
C13 0.131(4) 0.106(4) 0.063(3) 0.003(3) -0.032(3) 0.015(3)
C14 0.112(4) 0.147(5) 0.068(3) 0.044(3) -0.019(3) -0.039(3)
C15 0.0503(19) 0.058(2) 0.052(2) -0.0104(15) 0.0007(17) 0.0003(16)
C16 0.089(3) 0.061(2) 0.109(3) -0.014(2) 0.012(3) 0.017(2)
C17 0.072(3) 0.084(3) 0.093(3) -0.014(2) 0.025(2) -0.011(2)
C18 0.072(3) 0.140(5) 0.088(3) -0.037(3) -0.014(3) 0.006(3)

loop_
_atom_type_symbol
_atom_type_description
_atom_type_scat_dispersion_real
_atom_type_scat_dispersion_imag
_atom_type_scat_source
C C 0.0033 0.0000 'International Tables Vol C Tables 4.2.6.8 and 6.1.1.4'
H H 0.0000 0.0000 'International Tables Vol C Tables 4.2.6.8 and 6.1.1.4'
N N 0.0061 0.0000 'International Tables Vol C Tables 4.2.6.8 and 6.1.1.4'
O O 0.0106 0.0000 'International Tables Vol C Tables 4.2.6.8 and 6.1.1.4'

loop_
_geom_angle_atom_site_label_1
_geom_angle_atom_site_label_2
_geom_angle_atom_site_label_3
_geom_angle
C8 N1 C6 122.0(3)
C8 N1 H1N 119(2)
C6 N1 H1N 118(2)
C3 N2 C5 115.8(3)
O2 N3 O1 120.1(4)
O2 N3 O3 121.6(4)
O1 N3 O3 118.3(3)
C2 C1 C4 116.1(3)
C2 C1 C11 122.8(3)
C4 C1 C11 121.1(3)
C3 C2 C1 120.0(3)
C3 C2 H2 120.0
C1 C2 H2 120.0
N2 C3 C2 124.4(3)
N2 C3 H3 117.8
C2 C3 H3 117.8
C5 C4 C1 119.9(3)
C5 C4 H4 120.0
C1 C4 H4 120.0
N2 C5 C4 123.7(3)
N2 C5 C6 114.0(3)
C4 C5 C6 122.3(3)
N1 C6 C7 118.7(3)
N1 C6 C5 115.5(3)
C7 C6 C5 125.9(3)
C6 C7 C10 121.1(3)
C6 C7 H7 119.4
C10 C7 H7 119.4
N1 C8 C9 120.5(3)
N1 C8 H8 119.8
C9 C8 H8 119.8
C8 C9 C10 120.3(3)
C8 C9 H9 119.8
C10 C9 H9 119.8
C7 C10 C9 117.3(3)
C7 C10 C15 120.4(3)
C9 C10 C15 122.3(3)
C14 C11 C1 111.2(3)
C14 C11 C13 109.1(4)
C1 C11 C13 106.7(3)
C14 C11 C12 110.0(4)
C1 C11 C12 112.5(3)
C13 C11 C12 107.2(4)
C11 C12 H12A 109.5
C11 C12 H12B 109.5
H12A C12 H12B 109.5
C11 C12 H12C 109.5
H12A C12 H12C 109.5
H12B C12 H12C 109.5
C11 C13 H13A 109.5
C11 C13 H13B 109.5
H13A C13 H13B 109.5
C11 C13 H13C 109.5
H13A C13 H13C 109.5
H13B C13 H13C 109.5
C11 C14 H14A 109.5
C11 C14 H14B 109.5
H14A C14 H14B 109.5
C11 C14 H14C 109.5
H14A C14 H14C 109.5
H14B C14 H14C 109.5
C16 C15 C10 109.6(3)
C16 C15 C18 108.9(3)
C10 C15 C18 113.0(3)
C16 C15 C17 109.0(4)
C10 C15 C17 108.0(3)
C18 C15 C17 108.3(3)
C15 C16 H16A 109.5
C15 C16 H16B 109.5
H16A C16 H16B 109.5
C15 C16 H16C 109.5
H16A C16 H16C 109.5
H16B C16 H16C 109.5
C15 C17 H17A 109.5
C15 C17 H17B 109.5
H17A C17 H17B 109.5
C15 C17 H17C 109.5
H17A C17 H17C 109.5
H17B C17 H17C 109.5
C15 C18 H18A 109.5
C15 C18 H18B 109.5
H18A C18 H18B 109.5
C15 C18 H18C 109.5
H18A C18 H18C 109.5
H18B C18 H18C 109.5

loop_
_geom_bond_atom_site_label_1
_geom_bond_atom_site_label_2
_geom_bond_distance
O1 N3 1.235(4)
O3 N3 1.239(4)
O2 N3 1.221(4)
N1 C8 1.340(4)
N1 C6 1.354(4)
N1 H1N 1.00(4)
N2 C3 1.332(5)
N2 C5 1.339(4)
C1 C2 1.383(5)
C1 C4 1.398(4)
C1 C11 1.527(5)
C2 C3 1.382(6)
C2 H2 0.9300
C3 H3 0.9300
C4 C5 1.384(5)
C4 H4 0.9300
C5 C6 1.495(4)
C6 C7 1.378(4)
C7 C10 1.395(4)
C7 H7 0.9300
C8 C9 1.364(5)
C8 H8 0.9300
C9 C10 1.398(4)
C9 H9 0.9300
C10 C15 1.521(5)
C11 C14 1.520(6)
C11 C13 1.536(6)
C11 C12 1.536(6)
C12 H12A 0.9600
C12 H12B 0.9600
C12 H12C 0.9600
C13 H13A 0.9600
C13 H13B 0.9600
C13 H13C 0.9600
C14 H14A 0.9600
C14 H14B 0.9600
C14 H14C 0.9600
C15 C16 1.519(5)
C15 C18 1.524(5)
C15 C17 1.540(6)
C16 H16A 0.9600
C16 H16B 0.9600
C16 H16C 0.9600
C17 H17A 0.9600
C17 H17B 0.9600
C17 H17C 0.9600
C18 H18A 0.9600
C18 H18B 0.9600
C18 H18C 0.9600

loop_
_geom_hbond_atom_site_label_D
_geom_hbond_atom_site_label_H
_geom_hbond_atom_site_label_A
_geom_hbond_site_symmetry_A
_geom_hbond_distance_DH
_geom_hbond_distance_HA
_geom_hbond_distance_DA
_geom_hbond_angle_DHA
N1 H1N O1 2_664 1.00(3) 1.89(3) 2.716(4) 137(3)
C4 H4 O3 3_455 0.93 2.58 3.480(4) 164
C7 H7 O3 3_455 0.93 2.49 3.389(4) 163
C9 H9 O3 4_544 0.93 2.60 3.385(4) 143

loop_
_geom_torsion_atom_site_label_1
_geom_torsion_atom_site_label_2
_geom_torsion_atom_site_label_3
_geom_torsion_atom_site_label_4
_geom_torsion
C4 C1 C2 C3 0.4(5)
C11 C1 C2 C3 177.9(4)
C5 N2 C3 C2 -0.1(6)
C1 C2 C3 N2 -0.3(7)
C2 C1 C4 C5 -0.2(4)
C11 C1 C4 C5 -177.7(3)
C3 N2 C5 C4 0.3(5)
C3 N2 C5 C6 -179.1(3)
C1 C4 C5 N2 -0.2(5)
C1 C4 C5 C6 179.2(3)
C8 N1 C6 C7 -0.6(4)
C8 N1 C6 C5 179.2(3)
N2 C5 C6 N1 -19.3(4)
C4 C5 C6 N1 161.3(3)
N2 C5 C6 C7 160.5(3)
C4 C5 C6 C7 -19.0(5)
N1 C6 C7 C10 -0.1(4)
C5 C6 C7 C10 -179.8(3)
C6 N1 C8 C9 0.2(5)
N1 C8 C9 C10 0.9(5)
C6 C7 C10 C9 1.1(4)
C6 C7 C10 C15 -178.2(3)
C8 C9 C10 C7 -1.5(5)
C8 C9 C10 C15 177.8(3)
C2 C1 C11 C14 135.0(4)
C4 C1 C11 C14 -47.6(5)
C2 C1 C11 C13 -106.1(4)
C4 C1 C11 C13 71.3(4)
C2 C1 C11 C12 11.1(5)
C4 C1 C11 C12 -171.5(4)
C7 C10 C15 C16 -56.6(4)
C9 C10 C15 C16 124.1(4)
C7 C10 C15 C18 -178.2(3)
C9 C10 C15 C18 2.5(5)
C7 C10 C15 C17 62.0(4)
C9 C10 C15 C17 -117.3(4)
